data_2216618
loop_
_publ_author_name
'Wu, Wei-Bing'
'Wang, Ming-Liang'
'Ye, Heng-Yun'
'Sun, Yue-Ming'

_publ_section_title
;
 Julolidine-1,6-dione
;
_journal_coeditor_code LH2533
_journal_issue 12
_journal_name_full 'Acta Crystallographica Section E'
_journal_page_first o4699
_journal_page_last o4699
_journal_paper_doi 10.1107/S1600536807056802
_journal_volume 63
_journal_year 2007
_chemical_formula_iupac 'C12 H11 N O2'
_chemical_formula_moiety 'C12 H11 N O2'
_chemical_formula_sum 'C12 H11 N O2'
_chemical_formula_weight 201.22
_chemical_name_systematic
;
julolidine-1,6-dione
;
_space_group_IT_number 62
_symmetry_cell_setting orthorhombic
_symmetry_space_group_name_Hall '-P 2ac 2n'
_symmetry_space_group_name_H-M 'P n m a'
_atom_sites_solution_hydrogens geom
_atom_sites_solution_primary direct
_atom_sites_solution_secondary difmap
_audit_creation_method SHELXL-97
_cell_angle_alpha 90.00
_cell_angle_beta 90.00
_cell_angle_gamma 90.00
_cell_formula_units_Z 4
_cell_length_a 10.069(2)
_cell_length_b 14.081(3)
_cell_length_c 6.9452(14)
_cell_measurement_reflns_used 7909
_cell_measurement_temperature 293(2)
_cell_measurement_theta_max 28.94
_cell_measurement_theta_min 3.27
_cell_volume 984.7(3)
_computing_cell_refinement 'CrystalClear (Rigaku, 2005)'
_computing_data_collection 'CrystalClear (Rigaku, 2005)'
_computing_data_reduction 'CrystalClear (Rigaku, 2005)'
_computing_molecular_graphics 'SHELXTL (Sheldrick, 1999)'
_computing_publication_material 'SHELXTL (Sheldrick, 1999)'
_computing_structure_refinement 'SHELXL97 (Sheldrick, 1997)'
_computing_structure_solution 'SHELXS97 (Sheldrick, 1997)'
_diffrn_ambient_temperature 293(2)
_diffrn_detector_area_resol_mean 13.6612
_diffrn_measured_fraction_theta_full 0.999
_diffrn_measured_fraction_theta_max 0.999
_diffrn_measurement_device_type 'Rigaku Mercury2'
_diffrn_measurement_method \w
_diffrn_radiation_monochromator graphite
_diffrn_radiation_source 'fine-focus sealed tube'
_diffrn_radiation_type MoK\a
_diffrn_radiation_wavelength 0.71073
_diffrn_reflns_av_R_equivalents 0.0864
_diffrn_reflns_av_sigmaI/netI 0.0526
_diffrn_reflns_limit_h_max 13
_diffrn_reflns_limit_h_min -13
_diffrn_reflns_limit_k_max 18
_diffrn_reflns_limit_k_min -18
_diffrn_reflns_limit_l_max 9
_diffrn_reflns_limit_l_min -9
_diffrn_reflns_number 9450
_diffrn_reflns_theta_full 27.48
_diffrn_reflns_theta_max 27.48
_diffrn_reflns_theta_min 3.27
_exptl_absorpt_coefficient_mu 0.093
_exptl_absorpt_correction_T_max 1.00
_exptl_absorpt_correction_T_min 0.720
_exptl_absorpt_correction_type multi-scan
_exptl_absorpt_process_details '(CrystalClear; Rigaku, 2005)'
_exptl_crystal_colour Colorless
_exptl_crystal_density_diffrn 1.357
_exptl_crystal_density_method 'not measured'
_exptl_crystal_description Block
_exptl_crystal_F_000 424
_exptl_crystal_size_max 0.15
_exptl_crystal_size_mid 0.15
_exptl_crystal_size_min 0.15
_refine_diff_density_max 0.147
_refine_diff_density_min -0.191
_refine_ls_extinction_method none
_refine_ls_goodness_of_fit_ref 1.102
_refine_ls_hydrogen_treatment constr
_refine_ls_matrix_type full
_refine_ls_number_parameters 73
_refine_ls_number_reflns 1170
_refine_ls_number_restraints 0
_refine_ls_restrained_S_all 1.102
_refine_ls_R_factor_all 0.0932
_refine_ls_R_factor_gt 0.0612
_refine_ls_shift/su_max 0.000
_refine_ls_shift/su_mean 0.000
_refine_ls_structure_factor_coef Fsqd
_refine_ls_weighting_details 'calc w=1/[\s^2^(Fo^2^)+(0.076P)^2^+0.0053P] where P=(Fo^2^+2Fc^2^)/3'
_refine_ls_weighting_scheme calc
_refine_ls_wR_factor_gt 0.1468
_refine_ls_wR_factor_ref 0.1634
_reflns_number_gt 767
_reflns_number_total 1170
_reflns_threshold_expression I>2\s(I)
_cod_data_source_file lh2533.cif
_cod_data_source_block I
_cod_database_code 2216618
_cod_database_fobs_code 2216618

loop_
_symmetry_equiv_pos_as_xyz
'x, y, z'
'-x+1/2, -y, z+1/2'
'x+1/2, -y+1/2, -z+1/2'
'-x, y+1/2, -z'
'-x, -y, -z'
'x-1/2, y, -z-1/2'
'-x-1/2, y-1/2, z-1/2'
'x, -y-1/2, z'

loop_
_atom_site_type_symbol
_atom_site_label
_atom_site_fract_x
_atom_site_fract_y
_atom_site_fract_z
_atom_site_U_iso_or_equiv
_atom_site_adp_type
_atom_site_calc_flag
_atom_site_refinement_flags
_atom_site_occupancy
C C1 0.2702(3) 0.2500 1.2858(4) 0.0675(9) Uani d S 1
H H1A 0.2326 0.2500 1.4080 0.081 Uiso calc SR 1
C C2 0.2983(2) 0.16584(14) 1.1947(3) 0.0578(6) Uani d . 1
H H2A 0.2760 0.1089 1.2545 0.069 Uiso calc R 1
C C3 0.35918(18) 0.16362(13) 1.0158(2) 0.0469(5) Uani d . 1
C C4 0.3938(2) 0.2500 0.9238(3) 0.0423(6) Uani d S 1
C C5 0.37694(18) 0.07268(15) 0.9155(3) 0.0529(5) Uani d . 1
C C6 0.4347(2) 0.07766(16) 0.7178(3) 0.0643(6) Uani d . 1
H H6A 0.3633 0.0809 0.6242 0.077 Uiso calc R 1
H H6B 0.4852 0.0203 0.6928 0.077 Uiso calc R 1
C C7 0.5239(2) 0.16269(14) 0.6933(3) 0.0613(6) Uani d . 1
H H7A 0.6025 0.1548 0.7725 0.074 Uiso calc R 1
H H7B 0.5521 0.1670 0.5601 0.074 Uiso calc R 1
O O1 0.34091(15) -0.00237(11) 0.9865(2) 0.0714(5) Uani d . 1
N N1 0.4561(2) 0.2500 0.7476(3) 0.0506(6) Uani d S 1

loop_
_atom_site_aniso_label
_atom_site_aniso_U_11
_atom_site_aniso_U_22
_atom_site_aniso_U_33
_atom_site_aniso_U_12
_atom_site_aniso_U_13
_atom_site_aniso_U_23
C1 0.090(2) 0.071(2) 0.0412(15) 0.000 0.0151(14) 0.000
C2 0.0705(13) 0.0577(13) 0.0450(11) -0.0091(10) 0.0034(9) 0.0066(9)
C3 0.0479(10) 0.0494(12) 0.0435(11) -0.0025(7) -0.0032(7) -0.0006(8)
C4 0.0389(12) 0.0524(16) 0.0356(12) 0.000 -0.0048(10) 0.000
C5 0.0513(11) 0.0526(12) 0.0548(12) -0.0049(9) -0.0075(9) -0.0041(9)
C6 0.0735(14) 0.0618(14) 0.0576(12) 0.0065(11) -0.0012(10) -0.0175(9)
C7 0.0589(12) 0.0700(16) 0.0549(12) 0.0059(10) 0.0125(9) -0.0053(9)
O1 0.0794(11) 0.0532(10) 0.0815(11) -0.0125(7) 0.0014(7) -0.0043(7)
N1 0.0511(12) 0.0577(15) 0.0429(12) 0.000 0.0085(9) 0.000

loop_
_atom_type_symbol
_atom_type_description
_atom_type_scat_dispersion_real
_atom_type_scat_dispersion_imag
_atom_type_scat_source
C C 0.0033 0.0016 'International Tables Vol C Tables 4.2.6.8 and 6.1.1.4'
H H 0.0000 0.0000 'International Tables Vol C Tables 4.2.6.8 and 6.1.1.4'
N N 0.0061 0.0033 'International Tables Vol C Tables 4.2.6.8 and 6.1.1.4'
O O 0.0106 0.0060 'International Tables Vol C Tables 4.2.6.8 and 6.1.1.4'

loop_
_geom_angle_atom_site_label_1
_geom_angle_atom_site_label_2
_geom_angle_atom_site_label_3
_geom_angle_site_symmetry_1
_geom_angle_site_symmetry_3
_geom_angle
_geom_angle_publ_flag
C2 C1 C2 8_565 . 119.4(2) ?
C2 C1 H1A 8_565 . 120.3 ?
C2 C1 H1A . . 120.3 ?
C1 C2 C3 . . 121.6(2) ?
C1 C2 H2A . . 119.2 ?
C3 C2 H2A . . 119.2 ?
C2 C3 C4 . . 119.56(18) ?
C2 C3 C5 . . 119.94(18) n
C4 C3 C5 . . 120.29(16) ?
N1 C4 C3 . 8_565 120.87(11) ?
N1 C4 C3 . . 120.87(11) n
C3 C4 C3 8_565 . 118.2(2) ?
O1 C5 C3 . . 121.77(18) n
O1 C5 C6 . . 121.85(19) n
C3 C5 C6 . . 116.30(18) n
C5 C6 C7 . . 111.92(16) n
C5 C6 H6A . . 109.2 ?
C7 C6 H6A . . 109.2 ?
C5 C6 H6B . . 109.2 ?
C7 C6 H6B . . 109.2 ?
H6A C6 H6B . . 107.9 ?
N1 C7 C6 . . 111.27(17) ?
N1 C7 H7A . . 109.4 ?
C6 C7 H7A . . 109.4 ?
N1 C7 H7B . . 109.4 ?
C6 C7 H7B . . 109.4 ?
H7A C7 H7B . . 108.0 ?

loop_
_geom_bond_atom_site_label_1
_geom_bond_atom_site_label_2
_geom_bond_site_symmetry_2
_geom_bond_distance
_geom_bond_publ_flag
C1 C2 8_565 1.373(2) ?
C1 C2 . 1.373(2) ?
C1 H1A . 0.9300 ?
C2 C3 . 1.386(3) ?
C2 H2A . 0.9300 ?
C3 C4 . 1.417(2) ?
C3 C5 . 1.469(3) n
C4 N1 . 1.376(3) n
C4 C3 8_565 1.417(2) ?
C5 O1 . 1.221(2) n
C5 C6 . 1.493(3) n
C6 C7 . 1.506(3) n
C6 H6A . 0.9700 ?
C6 H6B . 0.9700 ?
C7 N1 . 1.456(2) n
C7 H7A . 0.9700 ?
C7 H7B . 0.9700 ?
N1 C7 8_565 1.456(2) ?

loop_
_geom_hbond_atom_site_label_D
_geom_hbond_atom_site_label_H
_geom_hbond_atom_site_label_A
_geom_hbond_site_symmetry_A
_geom_hbond_distance_DH
_geom_hbond_distance_HA
_geom_hbond_distance_DA
_geom_hbond_angle_DHA
C2 H2A O1 2_555 0.93 2.50 3.372(3) 157
C6 H6A O1 2_554 0.97 2.52 3.377(3) 147
